data_9012245
loop_
_publ_author_name
'Logar, N. Z.'
'Mrak, M.'
'Kaucic, V.'

_publ_section_title
;
 Syntheses and structures of two ammonium zinc gallophosphates: analcime
 and paracelsian analogs
 Sample: analcime analog
 Note: changed O1(x,y) and O3(x,y,z) to match reported bond distances
;
_journal_name_full 'Journal of Solid State Chemistry'
_journal_page_first 480
_journal_page_last 486
_journal_paper_doi 10.1006/jssc.2000.9027
_journal_volume 156
_journal_year 2001
_chemical_formula_structural Zn2GaP3O12*2NH4
_chemical_formula_sum 'Ga H8 N2 O12 P3 Zn2'
_space_group_IT_number 199
_symmetry_space_group_name_Hall 'I 2b 2c 3'
_symmetry_space_group_name_H-M 'I 21 3'
_cell_angle_alpha 90
_cell_angle_beta 90
_cell_angle_gamma 90
_cell_length_a 13.456
_cell_length_b 13.456
_cell_length_c 13.456
_cell_formula_units_Z 8
_cell_volume 2436.396
_database_code_amcsd 0013994
_exptl_crystal_density_diffrn 2.843
_cod_original_cell_volume 2436.397
_cod_original_formula_sum '(Zn2 Ga) P3 O12 N2 H8'
_cod_database_code 9012245
_amcsd_formula_title Zn2GaP3O12*2NH4

loop_
_space_group_symop_operation_xyz
x,y,z
1/2+x,1/2+y,1/2+z
1/2-z,-x,1/2+y
-z,1/2-x,+y
-z,1/2+x,1/2-y
1/2-z,+x,-y
1/2+z,1/2-x,-y
+z,-x,1/2-y
z,x,y
1/2+z,1/2+x,1/2+y
1/2+y,1/2-z,-x
+y,-z,1/2-x
1/2-y,-z,1/2+x
-y,1/2-z,+x
-y,1/2+z,1/2-x
1/2-y,+z,-x
y,z,x
1/2+y,1/2+z,1/2+x
-x,1/2+y,1/2-z
1/2-x,+y,-z
1/2+x,1/2-y,-z
+x,-y,1/2-z
1/2-x,-y,1/2+z
-x,1/2-y,+z

loop_
_atom_site_label
_atom_site_fract_x
_atom_site_fract_y
_atom_site_fract_z
_atom_site_occupancy
_atom_site_U_iso_or_equiv
Zn 0.42149 0.62197 0.84935 0.66667 0.01400
Ga 0.42149 0.62197 0.84935 0.33333 0.01400
P 0.36800 0.83010 0.90550 1.00000 0.01400
O1 0.37820 0.72220 0.94190 1.00000 0.02000
O2 0.55750 0.64750 0.82150 1.00000 0.01900
O3 0.35230 0.74240 0.83610 1.00000 0.03100
O4 0.40260 0.48950 0.89050 1.00000 0.03100
N1 0.35760 0.35760 0.35760 1.00000 0.02500
N2 0.62340 0.62340 0.62340 1.00000 0.03200
H1 0.34100 0.44050 0.37070 1.00000 0.02900
H2 0.31670 0.31670 0.31670 1.00000 0.02900
H3 0.58860 0.64200 0.70080 1.00000 0.02900
H4 0.57790 0.57790 0.57790 1.00000 0.02900

loop_
_cod_related_entry_id
_cod_related_entry_database
_cod_related_entry_code
1 AMCSD 0013994
